data_4063925
loop_
_publ_author_name
'Pearson, David M.'
'Conley, Nicholas R.'
'Waymouth, Robert M.'

_publ_section_title
;
 Oxidatively Resistant Ligands for Palladium-Catalyzed Aerobic Alcohol
 Oxidation
;
_journal_issue 6
_journal_name_full Organometallics
_journal_page_first 1445
_journal_paper_doi 10.1021/om101037k
_journal_volume 30
_journal_year 2011
_chemical_formula_moiety '2(C28 H22 N4 O4 Pd2), 4(C F3 O3 S), H2 O'
_chemical_formula_sum 'C60 H46 F12 N8 O21 Pd4 S4'
_chemical_formula_weight 1996.89
_chemical_name_systematic
; 
 ? 
;
_space_group_IT_number 14
_symmetry_cell_setting monoclinic
_symmetry_space_group_name_Hall '-P 2yn'
_symmetry_space_group_name_H-M 'P 1 21/n 1'
_atom_sites_solution_hydrogens geom
_atom_sites_solution_primary direct
_atom_sites_solution_secondary difmap
_audit_creation_method SHELXL-97
_cell_angle_alpha 90.00
_cell_angle_beta 98.985(4)
_cell_angle_gamma 90.00
_cell_formula_units_Z 4
_cell_length_a 20.297(6)
_cell_length_b 12.578(3)
_cell_length_c 27.358(7)
_cell_measurement_reflns_used 4009
_cell_measurement_temperature 173(2)
_cell_measurement_theta_max 25.00
_cell_measurement_theta_min 2.21
_cell_volume 6899(3)
_computing_cell_refinement 'SAINT, Bruker'
_computing_data_collection 'SMART, Bruker'
_computing_data_reduction 'SAINT, Bruker'
_computing_molecular_graphics 'SHELXTL, Bruker'
_computing_publication_material 'Bruker SHELXTL'
_computing_structure_refinement 'SHELXL-97 (Sheldrick, 1997)'
_computing_structure_solution 'SHELXS-97 (Sheldrick, 1990)'
_diffrn_ambient_temperature 173(2)
_diffrn_measured_fraction_theta_full 0.998
_diffrn_measured_fraction_theta_max 0.998
_diffrn_measurement_device_type 'Siemens SMART Platform CCD'
_diffrn_measurement_method 'area detector, omega scans per phi'
_diffrn_radiation_monochromator graphite
_diffrn_radiation_source 'normal-focus sealed tube'
_diffrn_radiation_type MoK\a
_diffrn_radiation_wavelength 0.71073
_diffrn_reflns_av_R_equivalents 0.0407
_diffrn_reflns_av_sigmaI/netI 0.0356
_diffrn_reflns_limit_h_max 24
_diffrn_reflns_limit_h_min -24
_diffrn_reflns_limit_k_max 14
_diffrn_reflns_limit_k_min -14
_diffrn_reflns_limit_l_max 32
_diffrn_reflns_limit_l_min -32
_diffrn_reflns_number 50007
_diffrn_reflns_theta_full 25.03
_diffrn_reflns_theta_max 25.03
_diffrn_reflns_theta_min 1.36
_exptl_absorpt_coefficient_mu 1.261
_exptl_absorpt_correction_T_max 0.8334
_exptl_absorpt_correction_T_min 0.6008
_exptl_absorpt_correction_type multi-scan
_exptl_absorpt_process_details 'SADABS, R. Blessing, 1995'
_exptl_crystal_colour yellow
_exptl_crystal_density_diffrn 1.923
_exptl_crystal_density_meas ?
_exptl_crystal_density_method 'not measured'
_exptl_crystal_description block
_exptl_crystal_F_000 3944
_exptl_crystal_size_max 0.45
_exptl_crystal_size_mid 0.18
_exptl_crystal_size_min 0.15
_refine_diff_density_max 0.961
_refine_diff_density_min -0.774
_refine_diff_density_rms 0.091
_refine_ls_extinction_method none
_refine_ls_goodness_of_fit_ref 1.010
_refine_ls_hydrogen_treatment constr
_refine_ls_matrix_type full
_refine_ls_number_parameters 986
_refine_ls_number_reflns 12165
_refine_ls_number_restraints 0
_refine_ls_restrained_S_all 1.010
_refine_ls_R_factor_all 0.0574
_refine_ls_R_factor_gt 0.0432
_refine_ls_shift/su_max 0.002
_refine_ls_shift/su_mean 0.000
_refine_ls_structure_factor_coef Fsqd
_refine_ls_weighting_details 'calc w=1/[\s^2^(Fo^2^)+(0.0445P)^2^+24.9186P] where P=(Fo^2^+2Fc^2^)/3'
_refine_ls_weighting_scheme calc
_refine_ls_wR_factor_gt 0.1018
_refine_ls_wR_factor_ref 0.1080
_reflns_number_gt 10015
_reflns_number_total 12165
_reflns_threshold_expression >2sigma(I)
_cod_data_source_file om101037k_si_002.cif
_cod_data_source_block '[(phen)Pd(OAc)]2[OTf]2'
_cod_depositor_comments
;
The following automatic conversions were performed:

'_symmetry_cell_setting' value 'Monoclinic' changed to 'monoclinic'
according to /home/saulius/struct/CIF-dictionaries/cif_core.dic
dictionary named 'cif_core.dic' version 2.4.1 from 2010-06-29.

Automatic conversion script
Id: cif_fix_values 1715 2011-07-08 13:25:40Z adriana 

The following automatic conversions were performed:

'_exptl_crystal_density_meas' value 'not measured' was changed to '?'
- the value is perceived as not measured.

Automatic conversion script
Id: cif_fix_values 3008 2015-01-20 13:52:24Z robertas 
;
_cod_original_sg_symbol_H-M P2(1)/n
_cod_database_code 4063925

loop_
_symmetry_equiv_pos_as_xyz
'x, y, z'
'-x+1/2, y+1/2, -z+1/2'
'-x, -y, -z'
'x-1/2, -y-1/2, z-1/2'

loop_
_atom_site_label
_atom_site_type_symbol
_atom_site_fract_x
_atom_site_fract_y
_atom_site_fract_z
_atom_site_U_iso_or_equiv
_atom_site_adp_type
_atom_site_occupancy
_atom_site_symmetry_multiplicity
_atom_site_calc_flag
_atom_site_refinement_flags
Pd1 Pd 0.503403(18) -0.01177(3) 0.556728(14) 0.03058(10) Uani 1 1 d .
Pd2 Pd 0.529397(19) -0.00589(3) 0.662297(14) 0.03168(10) Uani 1 1 d .
O1 O 0.60184(17) -0.0403(3) 0.56603(13) 0.0411(9) Uani 1 1 d .
O2 O 0.6244(2) -0.0081(4) 0.64954(16) 0.0579(11) Uani 1 1 d .
O3 O 0.51936(18) 0.1466(3) 0.56286(13) 0.0406(9) Uani 1 1 d .
O4 O 0.5228(2) 0.1509(3) 0.64700(16) 0.0561(11) Uani 1 1 d .
N1 N 0.4795(2) -0.1671(3) 0.55047(15) 0.0317(9) Uani 1 1 d .
N2 N 0.4042(2) 0.0047(3) 0.54524(15) 0.0318(9) Uani 1 1 d .
N3 N 0.5299(2) -0.1636(3) 0.67892(15) 0.0387(11) Uani 1 1 d .
N4 N 0.4322(2) -0.0210(3) 0.67096(15) 0.0299(9) Uani 1 1 d .
C1 C 0.5191(3) -0.2510(4) 0.55033(19) 0.0374(12) Uani 1 1 d .
H1 H 0.5657 -0.2406 0.5520 0.045 Uiso 1 1 calc R
C2 C 0.4936(3) -0.3544(5) 0.5478(2) 0.0488(15) Uani 1 1 d .
H2 H 0.5229 -0.4129 0.5467 0.059 Uiso 1 1 calc R
C3 C 0.4267(3) -0.3726(4) 0.5469(2) 0.0456(14) Uani 1 1 d .
H3 H 0.4099 -0.4431 0.5464 0.055 Uiso 1 1 calc R
C4 C 0.3833(3) -0.2844(4) 0.5465(2) 0.0387(12) Uani 1 1 d .
C5 C 0.4124(2) -0.1835(4) 0.54781(17) 0.0312(11) Uani 1 1 d .
C6 C 0.3124(3) -0.2918(5) 0.5446(2) 0.0470(14) Uani 1 1 d .
H6 H 0.2922 -0.3598 0.5453 0.056 Uiso 1 1 calc R
C7 C 0.2739(3) -0.2041(5) 0.5419(2) 0.0455(14) Uani 1 1 d .
H7 H 0.2271 -0.2115 0.5407 0.055 Uiso 1 1 calc R
C8 C 0.3022(3) -0.0999(5) 0.5408(2) 0.0388(12) Uani 1 1 d .
C9 C 0.3718(2) -0.0905(4) 0.54495(17) 0.0311(11) Uani 1 1 d .
C10 C 0.2657(3) -0.0032(5) 0.5351(2) 0.0464(14) Uani 1 1 d .
H10 H 0.2185 -0.0042 0.5323 0.056 Uiso 1 1 calc R
C11 C 0.2983(3) 0.0905(5) 0.5338(2) 0.0464(15) Uani 1 1 d .
H11 H 0.2735 0.1548 0.5290 0.056 Uiso 1 1 calc R
C12 C 0.3680(3) 0.0935(4) 0.53960(19) 0.0381(12) Uani 1 1 d .
H12 H 0.3899 0.1602 0.5395 0.046 Uiso 1 1 calc R
C13 C 0.5807(3) -0.2323(5) 0.6845(2) 0.0559(17) Uani 1 1 d .
H13 H 0.6244 -0.2073 0.6824 0.067 Uiso 1 1 calc R
C14 C 0.5711(4) -0.3409(6) 0.6935(2) 0.068(2) Uani 1 1 d .
H14 H 0.6080 -0.3882 0.6973 0.082 Uiso 1 1 calc R
C15 C 0.5096(5) -0.3780(5) 0.6966(2) 0.070(2) Uani 1 1 d .
H15 H 0.5036 -0.4513 0.7028 0.084 Uiso 1 1 calc R
C16 C 0.4540(4) -0.3086(5) 0.6907(2) 0.0507(16) Uani 1 1 d .
C17 C 0.4675(3) -0.2010(4) 0.68216(18) 0.0380(12) Uani 1 1 d .
C18 C 0.3864(4) -0.3386(5) 0.6928(3) 0.067(2) Uani 1 1 d .
H18 H 0.3766 -0.4111 0.6983 0.080 Uiso 1 1 calc R
C19 C 0.3370(4) -0.2682(5) 0.6872(3) 0.0618(18) Uani 1 1 d .
H19 H 0.2929 -0.2919 0.6884 0.074 Uiso 1 1 calc R
C20 C 0.3486(3) -0.1565(5) 0.6795(2) 0.0461(14) Uani 1 1 d .
C21 C 0.4148(3) -0.1253(4) 0.67744(18) 0.0334(11) Uani 1 1 d .
C22 C 0.2995(3) -0.0772(5) 0.6753(2) 0.0556(16) Uani 1 1 d .
H22 H 0.2543 -0.0947 0.6766 0.067 Uiso 1 1 calc R
C23 C 0.3180(3) 0.0257(5) 0.6691(2) 0.0517(16) Uani 1 1 d .
H23 H 0.2851 0.0801 0.6657 0.062 Uiso 1 1 calc R
C24 C 0.3844(3) 0.0525(4) 0.6677(2) 0.0387(12) Uani 1 1 d .
H24 H 0.3958 0.1251 0.6643 0.046 Uiso 1 1 calc R
C25 C 0.6423(3) -0.0277(4) 0.6066(2) 0.0380(12) Uani 1 1 d .
C26 C 0.7148(3) -0.0401(5) 0.6026(2) 0.0510(15) Uani 1 1 d .
H26A H 0.7260 0.0061 0.5762 0.077 Uiso 1 1 calc R
H26B H 0.7239 -0.1143 0.5948 0.077 Uiso 1 1 calc R
H26C H 0.7420 -0.0204 0.6341 0.077 Uiso 1 1 calc R
C27 C 0.5213(2) 0.1962(4) 0.6042(2) 0.0376(12) Uani 1 1 d .
C28 C 0.5209(3) 0.3160(4) 0.6007(3) 0.0538(16) Uani 1 1 d .
H28A H 0.5294 0.3464 0.6341 0.081 Uiso 1 1 calc R
H28B H 0.4773 0.3400 0.5838 0.081 Uiso 1 1 calc R
H28C H 0.5557 0.3392 0.5820 0.081 Uiso 1 1 calc R
Pd3 Pd 0.608047(18) 0.72257(3) 0.939339(14) 0.03039(10) Uani 1 1 d .
Pd4 Pd 0.59706(2) 0.69208(4) 0.834658(15) 0.03835(12) Uani 1 1 d .
O5 O 0.70354(18) 0.7452(3) 0.93040(15) 0.0459(10) Uani 1 1 d .
O6 O 0.6974(2) 0.7050(4) 0.84903(17) 0.0666(13) Uani 1 1 d .
O7 O 0.62058(17) 0.5625(3) 0.94098(13) 0.0381(9) Uani 1 1 d .
O8 O 0.6039(2) 0.5397(4) 0.85716(17) 0.0645(12) Uani 1 1 d .
N5 N 0.58679(19) 0.8791(3) 0.93745(15) 0.0305(9) Uani 1 1 d .
N6 N 0.5129(2) 0.7136(3) 0.95058(15) 0.0297(9) Uani 1 1 d .
N7 N 0.5842(2) 0.8445(4) 0.81140(15) 0.0394(11) Uani 1 1 d .
N8 N 0.4957(2) 0.6957(4) 0.82367(16) 0.0398(11) Uani 1 1 d .
C29 C 0.6273(3) 0.9615(4) 0.93195(19) 0.0363(12) Uani 1 1 d .
H29 H 0.6731 0.9486 0.9310 0.044 Uiso 1 1 calc R
C30 C 0.6031(3) 1.0657(4) 0.9277(2) 0.0416(13) Uani 1 1 d .
H30 H 0.6326 1.1225 0.9237 0.050 Uiso 1 1 calc R
C31 C 0.5374(3) 1.0865(4) 0.92920(19) 0.0384(12) Uani 1 1 d .
H31 H 0.5210 1.1573 0.9256 0.046 Uiso 1 1 calc R
C32 C 0.4940(2) 1.0020(4) 0.93623(18) 0.0338(11) Uani 1 1 d .
C33 C 0.5218(2) 0.8993(4) 0.93982(17) 0.0264(10) Uani 1 1 d .
C34 C 0.4247(3) 1.0139(4) 0.94038(19) 0.0382(12) Uani 1 1 d .
H34 H 0.4049 1.0825 0.9372 0.046 Uiso 1 1 calc R
C35 C 0.3869(3) 0.9280(4) 0.94876(19) 0.0377(12) Uani 1 1 d .
H35 H 0.3413 0.9378 0.9517 0.045 Uiso 1 1 calc R
C36 C 0.4148(2) 0.8236(4) 0.95319(18) 0.0325(11) Uani 1 1 d .
C37 C 0.4817(2) 0.8105(4) 0.94790(17) 0.0284(10) Uani 1 1 d .
C38 C 0.3805(3) 0.7319(5) 0.9640(2) 0.0427(14) Uani 1 1 d .
H38 H 0.3353 0.7368 0.9688 0.051 Uiso 1 1 calc R
C39 C 0.4123(3) 0.6347(5) 0.9675(2) 0.0474(15) Uani 1 1 d .
H39 H 0.3893 0.5725 0.9751 0.057 Uiso 1 1 calc R
C40 C 0.4786(3) 0.6285(4) 0.9598(2) 0.0390(13) Uani 1 1 d .
H40 H 0.4997 0.5610 0.9613 0.047 Uiso 1 1 calc R
C41 C 0.6309(3) 0.9164(5) 0.8046(2) 0.0518(16) Uani 1 1 d .
H41 H 0.6764 0.8957 0.8088 0.062 Uiso 1 1 calc R
C42 C 0.6134(4) 1.0203(6) 0.7914(2) 0.0609(18) Uani 1 1 d .
H42 H 0.6471 1.0691 0.7856 0.073 Uiso 1 1 calc R
C43 C 0.5490(4) 1.0538(5) 0.7868(2) 0.0547(17) Uani 1 1 d .
H43 H 0.5379 1.1258 0.7786 0.066 Uiso 1 1 calc R
C44 C 0.4984(3) 0.9798(5) 0.79414(19) 0.0447(14) Uani 1 1 d .
C45 C 0.5191(3) 0.8750(4) 0.80616(17) 0.0360(12) Uani 1 1 d .
C46 C 0.4290(3) 1.0038(5) 0.7906(2) 0.0517(16) Uani 1 1 d .
H46 H 0.4143 1.0745 0.7832 0.062 Uiso 1 1 calc R
C47 C 0.3834(3) 0.9285(5) 0.7975(2) 0.0521(16) Uani 1 1 d .
H47 H 0.3376 0.9472 0.7948 0.062 Uiso 1 1 calc R
C48 C 0.4039(3) 0.8205(5) 0.8091(2) 0.0452(14) Uani 1 1 d .
C49 C 0.4711(3) 0.7952(4) 0.81275(17) 0.0353(12) Uani 1 1 d .
C50 C 0.3600(3) 0.7363(6) 0.8156(2) 0.0605(18) Uani 1 1 d .
H50 H 0.3134 0.7489 0.8125 0.073 Uiso 1 1 calc R
C51 C 0.3847(3) 0.6372(6) 0.8264(3) 0.0640(19) Uani 1 1 d .
H51 H 0.3553 0.5806 0.8312 0.077 Uiso 1 1 calc R
C52 C 0.4525(3) 0.6183(5) 0.8304(2) 0.0489(15) Uani 1 1 d .
H52 H 0.4689 0.5486 0.8380 0.059 Uiso 1 1 calc R
C53 C 0.7298(3) 0.7298(5) 0.8912(2) 0.0413(13) Uani 1 1 d .
C54 C 0.8041(3) 0.7460(6) 0.8967(3) 0.0608(18) Uani 1 1 d .
H54A H 0.8254 0.7171 0.9285 0.091 Uiso 1 1 calc R
H54B H 0.8139 0.8222 0.8953 0.091 Uiso 1 1 calc R
H54C H 0.8215 0.7093 0.8698 0.091 Uiso 1 1 calc R
C55 C 0.6158(2) 0.5040(4) 0.90181(19) 0.0342(12) Uani 1 1 d .
C56 C 0.6244(3) 0.3869(4) 0.9103(2) 0.0440(14) Uani 1 1 d .
H56A H 0.6302 0.3520 0.8792 0.066 Uiso 1 1 calc R
H56B H 0.5848 0.3580 0.9220 0.066 Uiso 1 1 calc R
H56C H 0.6638 0.3740 0.9352 0.066 Uiso 1 1 calc R
S1 S 0.69338(9) 0.42417(13) 0.74660(6) 0.0548(4) Uani 1 1 d .
O9 O 0.6259(3) 0.4370(4) 0.7601(2) 0.0797(15) Uani 1 1 d .
O10 O 0.7444(3) 0.4809(4) 0.7777(2) 0.0891(18) Uani 1 1 d .
O11 O 0.6959(3) 0.4313(4) 0.69512(16) 0.0781(15) Uani 1 1 d .
C57 C 0.7071(3) 0.2898(4) 0.76178(19) 0.0402(13) Uani 1 1 d .
F1 F 0.7712(2) 0.2592(4) 0.7563(2) 0.0958(15) Uani 1 1 d .
F2 F 0.6693(2) 0.2218(3) 0.73263(16) 0.0807(12) Uani 1 1 d .
F3 F 0.7017(3) 0.2664(4) 0.80871(15) 0.0866(14) Uani 1 1 d .
S2 S 0.40234(7) 0.35363(10) 0.90976(5) 0.0376(3) Uani 1 1 d .
O12 O 0.3941(3) 0.2677(3) 0.94239(17) 0.0691(14) Uani 1 1 d .
O13 O 0.3469(2) 0.4274(3) 0.90216(16) 0.0556(11) Uani 1 1 d .
O14 O 0.4663(2) 0.4027(4) 0.91634(18) 0.0640(13) Uani 1 1 d .
C58 C 0.3973(4) 0.2899(6) 0.8501(2) 0.0609(18) Uani 1 1 d .
F4 F 0.3981(3) 0.3624(4) 0.81481(16) 0.114(2) Uani 1 1 d .
F5 F 0.3420(2) 0.2352(4) 0.83821(19) 0.1043(18) Uani 1 1 d .
F6 F 0.4478(2) 0.2245(4) 0.84813(15) 0.0850(14) Uani 1 1 d .
S3 S 0.29659(7) 0.38269(11) 0.47587(5) 0.0385(3) Uani 1 1 d .
O15 O 0.2748(3) 0.4835(4) 0.49049(18) 0.0826(17) Uani 1 1 d .
O16 O 0.2457(2) 0.3012(4) 0.47164(19) 0.0736(15) Uani 1 1 d .
O17 O 0.36179(19) 0.3504(3) 0.49888(14) 0.0492(10) Uani 1 1 d .
C59 C 0.3063(3) 0.4041(5) 0.4119(2) 0.0421(13) Uani 1 1 d .
F7 F 0.35327(19) 0.4757(4) 0.40837(18) 0.0924(16) Uani 1 1 d .
F8 F 0.24980(16) 0.4371(3) 0.38467(12) 0.0597(10) Uani 1 1 d .
F9 F 0.3254(2) 0.3168(4) 0.39146(14) 0.0858(14) Uani 1 1 d .
S4 S 0.33123(7) 0.36503(12) 0.69798(6) 0.0464(4) Uani 1 1 d .
O18 O 0.2876(3) 0.4434(4) 0.7124(2) 0.0793(15) Uani 1 1 d .
O19 O 0.3997(2) 0.3951(4) 0.70739(17) 0.0615(12) Uani 1 1 d .
O20 O 0.3173(3) 0.2576(4) 0.70940(17) 0.0723(14) Uani 1 1 d .
C60 C 0.3144(3) 0.3667(5) 0.6310(2) 0.0517(15) Uani 1 1 d .
F10 F 0.2520(3) 0.3403(5) 0.61420(18) 0.1158(19) Uani 1 1 d .
F11 F 0.3252(3) 0.4617(3) 0.61290(15) 0.0921(15) Uani 1 1 d .
F12 F 0.3529(3) 0.2973(4) 0.61176(15) 0.0908(15) Uani 1 1 d .
O21 O 0.5184(3) 0.2876(4) 0.73414(19) 0.0784(15) Uani 1 1 d .
H21A H 0.5247 0.2286 0.7169 0.094 Uiso 1 1 d R
H21B H 0.4785 0.2999 0.7435 0.094 Uiso 1 1 d R

loop_
_atom_site_aniso_label
_atom_site_aniso_U_11
_atom_site_aniso_U_22
_atom_site_aniso_U_33
_atom_site_aniso_U_23
_atom_site_aniso_U_13
_atom_site_aniso_U_12
Pd1 0.0270(2) 0.0358(2) 0.0291(2) 0.00169(17) 0.00467(15) 0.00364(16)
Pd2 0.0322(2) 0.0348(2) 0.0289(2) 0.00182(17) 0.00731(16) 0.00338(17)
O1 0.0256(18) 0.059(2) 0.039(2) -0.0027(18) 0.0075(16) 0.0033(17)
O2 0.050(2) 0.074(3) 0.051(3) 0.001(2) 0.011(2) 0.005(2)
O3 0.042(2) 0.040(2) 0.040(2) 0.0056(18) 0.0094(17) -0.0013(17)
O4 0.055(3) 0.052(3) 0.064(3) 0.001(2) 0.017(2) -0.005(2)
N1 0.029(2) 0.036(2) 0.030(2) -0.0010(18) 0.0028(18) 0.0027(18)
N2 0.029(2) 0.037(2) 0.030(2) 0.0013(18) 0.0052(17) 0.0050(19)
N3 0.050(3) 0.038(3) 0.029(2) 0.0065(19) 0.009(2) 0.013(2)
N4 0.032(2) 0.028(2) 0.029(2) 0.0018(17) 0.0050(18) 0.0014(17)
C1 0.031(3) 0.041(3) 0.042(3) -0.004(2) 0.009(2) 0.012(2)
C2 0.050(4) 0.042(3) 0.055(4) 0.001(3) 0.010(3) 0.013(3)
C3 0.053(4) 0.032(3) 0.052(4) -0.003(3) 0.010(3) 0.003(3)
C4 0.038(3) 0.041(3) 0.036(3) -0.002(2) 0.001(2) 0.002(2)
C5 0.030(3) 0.037(3) 0.026(3) -0.001(2) 0.003(2) 0.003(2)
C6 0.042(3) 0.048(4) 0.050(4) -0.002(3) 0.006(3) -0.012(3)
C7 0.029(3) 0.054(4) 0.052(4) -0.002(3) 0.004(2) -0.004(3)
C8 0.031(3) 0.050(3) 0.036(3) 0.003(2) 0.005(2) 0.004(2)
C9 0.032(3) 0.036(3) 0.024(2) 0.001(2) 0.001(2) 0.005(2)
C10 0.028(3) 0.062(4) 0.049(3) 0.011(3) 0.003(2) 0.009(3)
C11 0.036(3) 0.056(4) 0.048(3) 0.016(3) 0.007(3) 0.019(3)
C12 0.040(3) 0.038(3) 0.037(3) 0.004(2) 0.008(2) 0.008(2)
C13 0.067(4) 0.061(4) 0.045(4) 0.018(3) 0.024(3) 0.030(3)
C14 0.102(6) 0.061(5) 0.048(4) 0.015(3) 0.028(4) 0.043(4)
C15 0.129(7) 0.038(4) 0.049(4) 0.005(3) 0.032(4) 0.024(4)
C16 0.086(5) 0.035(3) 0.031(3) 0.001(2) 0.008(3) 0.001(3)
C17 0.059(4) 0.030(3) 0.026(3) 0.000(2) 0.009(2) 0.003(3)
C18 0.107(6) 0.037(4) 0.057(4) -0.001(3) 0.012(4) -0.023(4)
C19 0.068(5) 0.053(4) 0.063(4) -0.004(3) 0.004(4) -0.025(4)
C20 0.051(4) 0.043(3) 0.041(3) 0.000(3) 0.000(3) -0.015(3)
C21 0.048(3) 0.028(3) 0.023(3) 0.000(2) 0.002(2) -0.002(2)
C22 0.040(3) 0.063(4) 0.061(4) 0.005(3) -0.001(3) -0.006(3)
C23 0.035(3) 0.061(4) 0.060(4) 0.007(3) 0.008(3) 0.005(3)
C24 0.039(3) 0.035(3) 0.043(3) 0.008(2) 0.009(2) 0.006(2)
C25 0.031(3) 0.045(3) 0.040(3) 0.004(2) 0.010(2) 0.002(2)
C26 0.030(3) 0.071(4) 0.053(4) -0.001(3) 0.009(3) 0.000(3)
C27 0.032(3) 0.036(3) 0.047(3) 0.008(3) 0.010(2) -0.004(2)
C28 0.056(4) 0.034(3) 0.074(4) 0.008(3) 0.015(3) -0.002(3)
Pd3 0.0269(2) 0.0339(2) 0.0322(2) 0.00076(16) 0.00997(16) 0.00038(16)
Pd4 0.0389(2) 0.0475(3) 0.0302(2) 0.00931(18) 0.01014(17) 0.00794(19)
O5 0.0294(19) 0.057(3) 0.052(2) -0.003(2) 0.0104(18) -0.0001(17)
O6 0.051(3) 0.096(4) 0.054(3) 0.013(3) 0.014(2) 0.015(3)
O7 0.039(2) 0.038(2) 0.040(2) 0.0090(17) 0.0164(17) 0.0100(16)
O8 0.070(3) 0.064(3) 0.061(3) 0.007(2) 0.014(2) 0.019(2)
N5 0.022(2) 0.036(2) 0.035(2) -0.0041(18) 0.0078(17) -0.0063(17)
N6 0.031(2) 0.027(2) 0.033(2) -0.0015(18) 0.0117(18) -0.0015(17)
N7 0.049(3) 0.047(3) 0.022(2) 0.006(2) 0.0072(19) 0.001(2)
N8 0.044(3) 0.043(3) 0.032(2) 0.008(2) 0.007(2) 0.010(2)
C29 0.027(3) 0.042(3) 0.043(3) -0.005(2) 0.012(2) -0.010(2)
C30 0.043(3) 0.035(3) 0.049(3) -0.003(3) 0.015(3) -0.012(2)
C31 0.050(3) 0.025(3) 0.041(3) 0.002(2) 0.011(3) 0.004(2)
C32 0.037(3) 0.034(3) 0.030(3) -0.002(2) 0.006(2) -0.004(2)
C33 0.026(2) 0.031(3) 0.023(2) -0.004(2) 0.0056(19) -0.003(2)
C34 0.037(3) 0.036(3) 0.042(3) 0.001(2) 0.006(2) 0.008(2)
C35 0.028(3) 0.047(3) 0.039(3) -0.004(2) 0.004(2) 0.005(2)
C36 0.031(3) 0.037(3) 0.031(3) -0.007(2) 0.008(2) -0.003(2)
C37 0.029(2) 0.032(3) 0.025(2) -0.003(2) 0.008(2) -0.004(2)
C38 0.035(3) 0.052(4) 0.045(3) -0.013(3) 0.019(2) -0.012(3)
C39 0.053(4) 0.038(3) 0.057(4) -0.012(3) 0.027(3) -0.021(3)
C40 0.044(3) 0.032(3) 0.045(3) -0.007(2) 0.022(3) -0.004(2)
C41 0.057(4) 0.063(4) 0.035(3) 0.010(3) 0.008(3) -0.014(3)
C42 0.072(5) 0.066(5) 0.044(4) 0.005(3) 0.010(3) -0.019(4)
C43 0.090(5) 0.037(3) 0.035(3) 0.000(3) 0.003(3) -0.007(3)
C44 0.065(4) 0.043(3) 0.025(3) -0.003(2) 0.003(3) 0.008(3)
C45 0.050(3) 0.041(3) 0.017(2) 0.002(2) 0.005(2) 0.006(3)
C46 0.078(5) 0.042(3) 0.034(3) -0.007(3) 0.005(3) 0.020(3)
C47 0.055(4) 0.065(4) 0.038(3) -0.004(3) 0.012(3) 0.024(3)
C48 0.048(3) 0.060(4) 0.030(3) 0.005(3) 0.011(3) 0.016(3)
C49 0.045(3) 0.041(3) 0.020(2) 0.000(2) 0.007(2) 0.005(2)
C50 0.048(4) 0.087(5) 0.049(4) 0.020(4) 0.018(3) 0.010(4)
C51 0.049(4) 0.071(5) 0.073(5) 0.035(4) 0.014(3) -0.004(3)
C52 0.041(3) 0.050(4) 0.056(4) 0.017(3) 0.007(3) -0.002(3)
C53 0.031(3) 0.048(3) 0.046(3) 0.013(3) 0.009(3) 0.010(2)
C54 0.033(3) 0.083(5) 0.068(4) 0.012(4) 0.012(3) 0.008(3)
C55 0.031(3) 0.038(3) 0.037(3) 0.007(2) 0.013(2) 0.010(2)
C56 0.042(3) 0.038(3) 0.056(4) 0.003(3) 0.019(3) 0.011(2)
S1 0.0624(10) 0.0543(10) 0.0461(9) 0.0031(7) 0.0042(8) 0.0055(8)
O9 0.070(3) 0.081(4) 0.090(4) -0.011(3) 0.016(3) 0.025(3)
O10 0.100(4) 0.084(4) 0.075(4) 0.002(3) -0.013(3) -0.037(3)
O11 0.114(4) 0.087(4) 0.035(2) 0.017(2) 0.016(3) 0.012(3)
C57 0.050(3) 0.041(3) 0.030(3) 0.002(2) 0.009(2) -0.007(3)
F1 0.069(3) 0.095(4) 0.128(4) 0.017(3) 0.031(3) 0.022(3)
F2 0.100(3) 0.059(3) 0.082(3) -0.001(2) 0.014(3) -0.008(2)
F3 0.124(4) 0.084(3) 0.056(3) 0.022(2) 0.025(2) 0.001(3)
S2 0.0389(7) 0.0319(7) 0.0420(8) -0.0067(6) 0.0063(6) 0.0032(6)
O12 0.108(4) 0.046(3) 0.052(3) 0.009(2) 0.011(3) 0.007(3)
O13 0.052(3) 0.047(2) 0.068(3) -0.009(2) 0.011(2) 0.012(2)
O14 0.043(2) 0.059(3) 0.089(4) -0.027(3) 0.010(2) -0.003(2)
C58 0.070(5) 0.059(4) 0.049(4) -0.006(3) -0.005(3) 0.022(4)
F4 0.193(6) 0.099(4) 0.048(3) 0.008(3) 0.017(3) 0.043(4)
F5 0.080(3) 0.102(4) 0.116(4) -0.062(3) -0.030(3) 0.002(3)
F6 0.096(3) 0.090(3) 0.066(3) -0.035(2) 0.004(2) 0.041(3)
S3 0.0350(7) 0.0457(8) 0.0358(7) 0.0035(6) 0.0081(6) 0.0086(6)
O15 0.085(4) 0.087(4) 0.068(3) -0.040(3) -0.014(3) 0.046(3)
O16 0.044(3) 0.083(3) 0.094(4) 0.046(3) 0.012(2) -0.010(2)
O17 0.039(2) 0.063(3) 0.045(2) 0.015(2) 0.0056(18) 0.0131(19)
C59 0.034(3) 0.055(4) 0.038(3) 0.007(3) 0.008(2) 0.010(3)
F7 0.052(2) 0.120(4) 0.105(3) 0.071(3) 0.011(2) -0.016(2)
F8 0.0413(19) 0.096(3) 0.0420(19) 0.0161(19) 0.0067(15) 0.0192(19)
F9 0.079(3) 0.122(4) 0.056(2) -0.026(2) 0.009(2) 0.047(3)
S4 0.0447(8) 0.0485(9) 0.0458(8) -0.0014(7) 0.0060(7) -0.0120(7)
O18 0.075(3) 0.083(4) 0.085(4) -0.017(3) 0.030(3) 0.009(3)
O19 0.044(2) 0.073(3) 0.063(3) 0.009(2) -0.006(2) -0.009(2)
O20 0.104(4) 0.056(3) 0.058(3) 0.001(2) 0.012(3) -0.036(3)
C60 0.056(4) 0.051(4) 0.045(4) 0.007(3) -0.002(3) -0.003(3)
F10 0.090(4) 0.163(5) 0.080(3) 0.005(3) -0.033(3) -0.033(4)
F11 0.150(5) 0.066(3) 0.057(3) 0.018(2) 0.006(3) -0.004(3)
F12 0.143(4) 0.077(3) 0.058(3) -0.005(2) 0.033(3) 0.012(3)
O21 0.083(4) 0.063(3) 0.088(4) -0.008(3) 0.012(3) 0.018(3)

loop_
_atom_type_symbol
_atom_type_description
_atom_type_scat_dispersion_real
_atom_type_scat_dispersion_imag
_atom_type_scat_source
C C 0.0033 0.0016 'International Tables Vol C Tables 4.2.6.8 and 6.1.1.4'
H H 0.0000 0.0000 'International Tables Vol C Tables 4.2.6.8 and 6.1.1.4'
N N 0.0061 0.0033 'International Tables Vol C Tables 4.2.6.8 and 6.1.1.4'
O O 0.0106 0.0060 'International Tables Vol C Tables 4.2.6.8 and 6.1.1.4'
F F 0.0171 0.0103 'International Tables Vol C Tables 4.2.6.8 and 6.1.1.4'
S S 0.1246 0.1234 'International Tables Vol C Tables 4.2.6.8 and 6.1.1.4'
Pd Pd -0.9988 1.0072 'International Tables Vol C Tables 4.2.6.8 and 6.1.1.4'

loop_
_geom_angle_atom_site_label_1
_geom_angle_atom_site_label_2
_geom_angle_atom_site_label_3
_geom_angle
_geom_angle_site_symmetry_3
N2 Pd1 O1 175.37(16) .
N2 Pd1 N1 82.21(16) .
O1 Pd1 N1 93.38(16) .
N2 Pd1 O3 93.16(16) .
O1 Pd1 O3 91.26(15) .
N1 Pd1 O3 175.33(15) .
N2 Pd1 Pd2 100.30(12) .
O1 Pd1 Pd2 81.56(10) .
N1 Pd1 Pd2 96.61(11) .
O3 Pd1 Pd2 83.60(10) .
N2 Pd1 Pd1 86.93(12) 3_656
O1 Pd1 Pd1 91.82(10) 3_656
N1 Pd1 Pd1 92.00(11) 3_656
O3 Pd1 Pd1 88.31(10) 3_656
Pd2 Pd1 Pd1 169.41(2) 3_656
O2 Pd2 O4 90.67(18) .
O2 Pd2 N4 173.07(17) .
O4 Pd2 N4 94.67(16) .
O2 Pd2 N3 93.07(18) .
O4 Pd2 N3 176.24(18) .
N4 Pd2 N3 81.62(17) .
O2 Pd2 Pd1 81.66(12) .
O4 Pd2 Pd1 79.61(13) .
N4 Pd2 Pd1 94.94(11) .
N3 Pd2 Pd1 101.22(12) .
C25 O1 Pd1 125.4(3) .
C25 O2 Pd2 124.6(4) .
C27 O3 Pd1 122.2(3) .
C27 O4 Pd2 127.4(4) .
C1 N1 C5 118.5(4) .
C1 N1 Pd1 129.4(4) .
C5 N1 Pd1 112.0(3) .
C12 N2 C9 118.6(4) .
C12 N2 Pd1 129.0(4) .
C9 N2 Pd1 112.4(3) .
C13 N3 C17 118.4(5) .
C13 N3 Pd2 129.3(4) .
C17 N3 Pd2 112.2(3) .
C24 N4 C21 118.0(4) .
C24 N4 Pd2 129.6(4) .
C21 N4 Pd2 112.2(3) .
N1 C1 C2 121.4(5) .
N1 C1 H1 119.3 .
C2 C1 H1 119.3 .
C3 C2 C1 120.9(5) .
C3 C2 H2 119.5 .
C1 C2 H2 119.5 .
C2 C3 C4 118.8(5) .
C2 C3 H3 120.6 .
C4 C3 H3 120.6 .
C5 C4 C3 116.9(5) .
C5 C4 C6 118.5(5) .
C3 C4 C6 124.7(5) .
N1 C5 C4 123.4(5) .
N1 C5 C9 116.2(4) .
C4 C5 C9 120.4(5) .
C7 C6 C4 121.2(5) .
C7 C6 H6 119.4 .
C4 C6 H6 119.4 .
C6 C7 C8 121.3(5) .
C6 C7 H7 119.4 .
C8 C7 H7 119.4 .
C9 C8 C10 115.9(5) .
C9 C8 C7 118.4(5) .
C10 C8 C7 125.6(5) .
N2 C9 C8 123.4(5) .
N2 C9 C5 116.5(4) .
C8 C9 C5 120.0(5) .
C11 C10 C8 120.0(5) .
C11 C10 H10 120.0 .
C8 C10 H10 120.0 .
C10 C11 C12 120.7(5) .
C10 C11 H11 119.7 .
C12 C11 H11 119.7 .
N2 C12 C11 121.3(5) .
N2 C12 H12 119.4 .
C11 C12 H12 119.4 .
N3 C13 C14 121.5(7) .
N3 C13 H13 119.3 .
C14 C13 H13 119.3 .
C15 C14 C13 120.2(6) .
C15 C14 H14 119.9 .
C13 C14 H14 119.9 .
C14 C15 C16 120.6(6) .
C14 C15 H15 119.7 .
C16 C15 H15 119.7 .
C17 C16 C15 116.0(6) .
C17 C16 C18 118.2(6) .
C15 C16 C18 125.8(6) .
N3 C17 C16 123.3(5) .
N3 C17 C21 117.0(5) .
C16 C17 C21 119.7(5) .
C19 C18 C16 122.0(6) .
C19 C18 H18 119.0 .
C16 C18 H18 119.0 .
C18 C19 C20 121.9(7) .
C18 C19 H19 119.1 .
C20 C19 H19 119.1 .
C22 C20 C21 118.0(5) .
C22 C20 C19 125.0(6) .
C21 C20 C19 117.0(6) .
N4 C21 C20 122.4(5) .
N4 C21 C17 116.4(5) .
C20 C21 C17 121.2(5) .
C23 C22 C20 118.5(6) .
C23 C22 H22 120.7 .
C20 C22 H22 120.7 .
C22 C23 C24 121.2(6) .
C22 C23 H23 119.4 .
C24 C23 H23 119.4 .
N4 C24 C23 121.8(5) .
N4 C24 H24 119.1 .
C23 C24 H24 119.1 .
O1 C25 O2 124.8(5) .
O1 C25 C26 115.3(5) .
O2 C25 C26 119.9(5) .
C25 C26 H26A 109.5 .
C25 C26 H26B 109.5 .
H26A C26 H26B 109.5 .
C25 C26 H26C 109.5 .
H26A C26 H26C 109.5 .
H26B C26 H26C 109.5 .
O3 C27 O4 125.0(5) .
O3 C27 C28 115.4(5) .
O4 C27 C28 119.5(5) .
C27 C28 H28A 109.5 .
C27 C28 H28B 109.5 .
H28A C28 H28B 109.5 .
C27 C28 H28C 109.5 .
H28A C28 H28C 109.5 .
H28B C28 H28C 109.5 .
N6 Pd3 O5 174.78(16) .
N6 Pd3 N5 81.45(15) .
O5 Pd3 N5 93.74(16) .
N6 Pd3 O7 93.51(15) .
O5 Pd3 O7 91.33(15) .
N5 Pd3 O7 174.86(15) .
N6 Pd3 Pd4 102.67(12) .
O5 Pd3 Pd4 79.83(11) .
N5 Pd3 Pd4 97.03(12) .
O7 Pd3 Pd4 83.06(10) .
O8 Pd4 O6 89.9(2) .
O8 Pd4 N7 176.57(19) .
O6 Pd4 N7 93.6(2) .
O8 Pd4 N8 94.97(19) .
O6 Pd4 N8 173.5(2) .
N7 Pd4 N8 81.61(18) .
O8 Pd4 Pd3 80.25(13) .
O6 Pd4 Pd3 82.87(13) .
N7 Pd4 Pd3 100.00(12) .
N8 Pd4 Pd3 93.66(12) .
C53 O5 Pd3 127.8(4) .
C53 O6 Pd4 123.9(4) .
C55 O7 Pd3 123.7(3) .
C55 O8 Pd4 128.0(4) .
C29 N5 C33 118.4(4) .
C29 N5 Pd3 128.6(3) .
C33 N5 Pd3 112.9(3) .
C40 N6 C37 118.5(4) .
C40 N6 Pd3 128.6(4) .
C37 N6 Pd3 112.9(3) .
C41 N7 C45 119.3(5) .
C41 N7 Pd4 128.5(4) .
C45 N7 Pd4 112.1(4) .
C52 N8 C49 118.1(5) .
C52 N8 Pd4 129.2(4) .
C49 N8 Pd4 112.4(4) .
N5 C29 C30 121.3(5) .
N5 C29 H29 119.4 .
C30 C29 H29 119.4 .
C31 C30 C29 120.6(5) .
C31 C30 H30 119.7 .
C29 C30 H30 119.7 .
C30 C31 C32 119.5(5) .
C30 C31 H31 120.2 .
C32 C31 H31 120.2 .
C33 C32 C31 116.6(5) .
C33 C32 C34 118.6(5) .
C31 C32 C34 124.9(5) .
N5 C33 C32 123.6(4) .
N5 C33 C37 116.4(4) .
C32 C33 C37 119.9(4) .
C35 C34 C32 120.9(5) .
C35 C34 H34 119.6 .
C32 C34 H34 119.6 .
C34 C35 C36 121.1(5) .
C34 C35 H35 119.5 .
C36 C35 H35 119.5 .
C37 C36 C38 116.6(5) .
C37 C36 C35 118.6(5) .
C38 C36 C35 124.8(5) .
N6 C37 C36 123.2(4) .
N6 C37 C33 115.9(4) .
C36 C37 C33 120.9(4) .
C39 C38 C36 120.2(5) .
C39 C38 H38 119.9 .
C36 C38 H38 119.9 .
C38 C39 C40 119.3(5) .
C38 C39 H39 120.3 .
C40 C39 H39 120.3 .
N6 C40 C39 122.2(5) .
N6 C40 H40 118.9 .
C39 C40 H40 118.9 .
N7 C41 C42 120.9(6) .
N7 C41 H41 119.6 .
C42 C41 H41 119.6 .
C43 C42 C41 121.3(6) .
C43 C42 H42 119.4 .
C41 C42 H42 119.4 .
C42 C43 C44 119.2(6) .
C42 C43 H43 120.4 .
C44 C43 H43 120.4 .
C45 C44 C43 116.7(6) .
C45 C44 C46 118.0(6) .
C43 C44 C46 125.3(6) .
N7 C45 C44 122.6(5) .
N7 C45 C49 117.2(5) .
C44 C45 C49 120.1(5) .
C47 C46 C44 122.0(6) .
C47 C46 H46 119.0 .
C44 C46 H46 119.0 .
C46 C47 C48 120.5(6) .
C46 C47 H47 119.8 .
C48 C47 H47 119.8 .
C49 C48 C50 116.8(6) .
C49 C48 C47 118.6(6) .
C50 C48 C47 124.6(6) .
N8 C49 C48 123.2(5) .
N8 C49 C45 116.0(5) .
C48 C49 C45 120.8(5) .
C51 C50 C48 119.7(6) .
C51 C50 H50 120.1 .
C48 C50 H50 120.1 .
C50 C51 C52 120.2(6) .
C50 C51 H51 119.9 .
C52 C51 H51 119.9 .
N8 C52 C51 121.9(6) .
N8 C52 H52 119.1 .
C51 C52 H52 119.1 .
O6 C53 O5 124.8(5) .
O6 C53 C54 119.4(5) .
O5 C53 C54 115.9(5) .
C53 C54 H54A 109.5 .
C53 C54 H54B 109.5 .
H54A C54 H54B 109.5 .
C53 C54 H54C 109.5 .
H54A C54 H54C 109.5 .
H54B C54 H54C 109.5 .
O8 C55 O7 124.5(5) .
O8 C55 C56 119.3(5) .
O7 C55 C56 116.2(5) .
C55 C56 H56A 109.5 .
C55 C56 H56B 109.5 .
H56A C56 H56B 109.5 .
C55 C56 H56C 109.5 .
H56A C56 H56C 109.5 .
H56B C56 H56C 109.5 .
O11 S1 O10 115.1(4) .
O11 S1 O9 114.7(3) .
O10 S1 O9 114.3(4) .
O11 S1 C57 105.5(3) .
O10 S1 C57 105.5(3) .
O9 S1 C57 99.5(3) .
F2 C57 F3 107.9(5) .
F2 C57 F1 102.7(5) .
F3 C57 F1 105.1(5) .
F2 C57 S1 115.1(4) .
F3 C57 S1 114.0(4) .
F1 C57 S1 111.0(4) .
O14 S2 O12 116.3(3) .
O14 S2 O13 114.4(3) .
O12 S2 O13 114.3(3) .
O14 S2 C58 103.2(3) .
O12 S2 C58 103.5(3) .
O13 S2 C58 102.8(3) .
F5 C58 F6 107.6(6) .
F5 C58 F4 106.5(6) .
F6 C58 F4 107.5(6) .
F5 C58 S2 112.4(5) .
F6 C58 S2 112.2(4) .
F4 C58 S2 110.2(5) .
O15 S3 O17 115.8(3) .
O15 S3 O16 113.9(3) .
O17 S3 O16 115.6(3) .
O15 S3 C59 103.0(3) .
O17 S3 C59 103.6(2) .
O16 S3 C59 102.2(3) .
F9 C59 F7 105.8(5) .
F9 C59 F8 107.9(5) .
F7 C59 F8 108.2(5) .
F9 C59 S3 111.7(4) .
F7 C59 S3 111.1(4) .
F8 C59 S3 111.9(4) .
O18 S4 O19 113.5(3) .
O18 S4 O20 116.3(3) .
O19 S4 O20 115.7(3) .
O18 S4 C60 104.2(3) .
O19 S4 C60 101.8(3) .
O20 S4 C60 102.7(3) .
F10 C60 F11 107.7(6) .
F10 C60 F12 106.8(6) .
F11 C60 F12 107.6(6) .
F10 C60 S4 111.6(5) .
F11 C60 S4 111.8(5) .
F12 C60 S4 111.2(4) .
H21A O21 H21B 120.0 .

loop_
_geom_bond_atom_site_label_1
_geom_bond_atom_site_label_2
_geom_bond_distance
_geom_bond_site_symmetry_2
Pd1 N2 2.000(4) .
Pd1 O1 2.007(3) .
Pd1 N1 2.014(4) .
Pd1 O3 2.021(4) .
Pd1 Pd2 2.8548(9) .
Pd1 Pd1 3.0996(11) 3_656
Pd2 O2 2.013(4) .
Pd2 O4 2.016(4) .
Pd2 N4 2.032(4) .
Pd2 N3 2.034(4) .
O1 C25 1.282(6) .
O2 C25 1.308(7) .
O3 C27 1.286(7) .
O4 C27 1.299(7) .
N1 C1 1.326(6) .
N1 C5 1.370(6) .
N2 C12 1.333(6) .
N2 C9 1.366(6) .
N3 C13 1.336(7) .
N3 C17 1.368(7) .
N4 C24 1.334(6) .
N4 C21 1.378(6) .
C1 C2 1.397(8) .
C1 H1 0.9500 .
C2 C3 1.372(8) .
C2 H2 0.9500 .
C3 C4 1.415(7) .
C3 H3 0.9500 .
C4 C5 1.397(7) .
C4 C6 1.437(8) .
C5 C9 1.425(7) .
C6 C7 1.346(8) .
C6 H6 0.9500 .
C7 C8 1.434(8) .
C7 H7 0.9500 .
C8 C9 1.405(7) .
C8 C10 1.420(8) .
C10 C11 1.353(8) .
C10 H10 0.9500 .
C11 C12 1.400(7) .
C11 H11 0.9500 .
C12 H12 0.9500 .
C13 C14 1.407(10) .
C13 H13 0.9500 .
C14 C15 1.347(11) .
C14 H14 0.9500 .
C15 C16 1.416(9) .
C15 H15 0.9500 .
C16 C17 1.408(8) .
C16 C18 1.432(10) .
C17 C21 1.423(7) .
C18 C19 1.328(10) .
C18 H18 0.9500 .
C19 C20 1.446(9) .
C19 H19 0.9500 .
C20 C22 1.403(9) .
C20 C21 1.408(8) .
C22 C23 1.366(9) .
C22 H22 0.9500 .
C23 C24 1.395(8) .
C23 H23 0.9500 .
C24 H24 0.9500 .
C25 C26 1.501(7) .
C26 H26A 0.9800 .
C26 H26B 0.9800 .
C26 H26C 0.9800 .
C27 C28 1.510(7) .
C28 H28A 0.9800 .
C28 H28B 0.9800 .
C28 H28C 0.9800 .
Pd3 N6 2.006(4) .
Pd3 O5 2.011(4) .
Pd3 N5 2.014(4) .
Pd3 O7 2.029(4) .
Pd3 Pd4 2.8634(10) .
Pd4 O8 2.011(5) .
Pd4 O6 2.019(5) .
Pd4 N7 2.024(5) .
Pd4 N8 2.033(5) .
O5 C53 1.284(7) .
O6 C53 1.275(7) .
O7 C55 1.291(6) .
O8 C55 1.288(6) .
N5 C29 1.346(6) .
N5 C33 1.354(6) .
N6 C40 1.323(6) .
N6 C37 1.370(6) .
N7 C41 1.343(7) .
N7 C45 1.362(7) .
N8 C52 1.342(7) .
N8 C49 1.364(7) .
C29 C30 1.398(8) .
C29 H29 0.9500 .
C30 C31 1.366(7) .
C30 H30 0.9500 .
C31 C32 1.413(7) .
C31 H31 0.9500 .
C32 C33 1.407(7) .
C32 C34 1.436(7) .
C33 C37 1.420(7) .
C34 C35 1.365(8) .
C34 H34 0.9500 .
C35 C36 1.428(7) .
C35 H35 0.9500 .
C36 C37 1.397(7) .
C36 C38 1.403(7) .
C38 C39 1.379(8) .
C38 H38 0.9500 .
C39 C40 1.396(7) .
C39 H39 0.9500 .
C40 H40 0.9500 .
C41 C42 1.388(9) .
C41 H41 0.9500 .
C42 C43 1.361(9) .
C42 H42 0.9500 .
C43 C44 1.424(9) .
C43 H43 0.9500 .
C44 C45 1.407(7) .
C44 C46 1.428(9) .
C45 C49 1.430(8) .
C46 C47 1.358(9) .
C46 H46 0.9500 .
C47 C48 1.442(8) .
C47 H47 0.9500 .
C48 C49 1.388(8) .
C48 C50 1.414(9) .
C50 C51 1.358(9) .
C50 H50 0.9500 .
C51 C52 1.383(8) .
C51 H51 0.9500 .
C52 H52 0.9500 .
C53 C54 1.507(8) .
C54 H54A 0.9800 .
C54 H54B 0.9800 .
C54 H54C 0.9800 .
C55 C56 1.497(7) .
C56 H56A 0.9800 .
C56 H56B 0.9800 .
C56 H56C 0.9800 .
S1 O11 1.420(4) .
S1 O10 1.424(5) .
S1 O9 1.482(5) .
S1 C57 1.752(6) .
C57 F2 1.329(7) .
C57 F3 1.339(6) .
C57 F1 1.388(7) .
S2 O14 1.423(4) .
S2 O12 1.429(5) .
S2 O13 1.448(4) .
S2 C58 1.807(7) .
C58 F5 1.313(8) .
C58 F6 1.321(7) .
C58 F4 1.330(8) .
S3 O15 1.420(5) .
S3 O17 1.433(4) .
S3 O16 1.447(5) .
S3 C59 1.811(6) .
C59 F9 1.318(7) .
C59 F7 1.327(7) .
C59 F8 1.332(6) .
S4 O18 1.421(5) .
S4 O19 1.424(4) .
S4 O20 1.425(5) .
S4 C60 1.812(6) .
C60 F10 1.320(7) .
C60 F11 1.325(7) .
C60 F12 1.333(8) .
O21 H21A 0.8998 .
O21 H21B 0.9000 .

loop_
_geom_hbond_atom_site_label_D
_geom_hbond_atom_site_label_H
_geom_hbond_atom_site_label_A
_geom_hbond_distance_DH
_geom_hbond_distance_HA
_geom_hbond_distance_DA
_geom_hbond_angle_DHA
O21 H21A O4 0.90 2.14 2.952(7) 149.4
O21 H21B O19 0.90 2.12 2.761(7) 127.9

loop_
_geom_torsion_atom_site_label_1
_geom_torsion_atom_site_label_2
_geom_torsion_atom_site_label_3
_geom_torsion_atom_site_label_4
_geom_torsion
_geom_torsion_site_symmetry_1
N2 Pd1 Pd2 O2 -174.25(18) .
O1 Pd1 Pd2 O2 10.05(17) .
N1 Pd1 Pd2 O2 102.50(17) .
O3 Pd1 Pd2 O2 -82.19(17) .
Pd1 Pd1 Pd2 O2 -41.76(18) 3_656
N2 Pd1 Pd2 O4 -82.02(17) .
O1 Pd1 Pd2 O4 102.28(17) .
N1 Pd1 Pd2 O4 -165.26(17) .
O3 Pd1 Pd2 O4 10.04(16) .
Pd1 Pd1 Pd2 O4 50.47(17) 3_656
N2 Pd1 Pd2 N4 11.83(16) .
O1 Pd1 Pd2 N4 -163.87(16) .
N1 Pd1 Pd2 N4 -71.41(16) .
O3 Pd1 Pd2 N4 103.89(15) .
Pd1 Pd1 Pd2 N4 144.32(16) 3_656
N2 Pd1 Pd2 N3 94.25(18) .
O1 Pd1 Pd2 N3 -81.45(18) .
N1 Pd1 Pd2 N3 11.00(17) .
O3 Pd1 Pd2 N3 -173.69(17) .
Pd1 Pd1 Pd2 N3 -133.26(18) 3_656
N2 Pd1 O1 C25 -127.3(19) .
N1 Pd1 O1 C25 -109.5(4) .
O3 Pd1 O1 C25 70.0(4) .
Pd2 Pd1 O1 C25 -13.3(4) .
Pd1 Pd1 O1 C25 158.4(4) 3_656
O4 Pd2 O2 C25 -90.7(5) .
N4 Pd2 O2 C25 49.7(16) .
N3 Pd2 O2 C25 89.6(5) .
Pd1 Pd2 O2 C25 -11.3(4) .
N2 Pd1 O3 C27 86.6(4) .
O1 Pd1 O3 C27 -94.8(4) .
N1 Pd1 O3 C27 79.5(19) .
Pd2 Pd1 O3 C27 -13.4(4) .
Pd1 Pd1 O3 C27 173.4(4) 3_656
O2 Pd2 O4 C27 70.2(5) .
N4 Pd2 O4 C27 -105.4(4) .
N3 Pd2 O4 C27 -114(3) .
Pd1 Pd2 O4 C27 -11.2(4) .
N2 Pd1 N1 C1 175.4(5) .
O1 Pd1 N1 C1 -3.2(5) .
O3 Pd1 N1 C1 -177(20) .
Pd2 Pd1 N1 C1 -85.1(4) .
Pd1 Pd1 N1 C1 88.8(4) 3_656
N2 Pd1 N1 C5 -7.1(3) .
O1 Pd1 N1 C5 174.4(3) .
O3 Pd1 N1 C5 0(2) .
Pd2 Pd1 N1 C5 92.5(3) .
Pd1 Pd1 N1 C5 -93.7(3) 3_656
O1 Pd1 N2 C12 -157.1(18) .
N1 Pd1 N2 C12 -175.1(5) .
O3 Pd1 N2 C12 5.5(4) .
Pd2 Pd1 N2 C12 89.6(4) .
Pd1 Pd1 N2 C12 -82.6(4) 3_656
O1 Pd1 N2 C9 25(2) .
N1 Pd1 N2 C9 7.0(3) .
O3 Pd1 N2 C9 -172.4(3) .
Pd2 Pd1 N2 C9 -88.3(3) .
Pd1 Pd1 N2 C9 99.5(3) 3_656
O2 Pd2 N3 C13 7.4(5) .
O4 Pd2 N3 C13 -168(3) .
N4 Pd2 N3 C13 -177.1(5) .
Pd1 Pd2 N3 C13 89.5(5) .
O2 Pd2 N3 C17 -169.3(3) .
O4 Pd2 N3 C17 15(3) .
N4 Pd2 N3 C17 6.2(3) .
Pd1 Pd2 N3 C17 -87.2(3) .
O2 Pd2 N4 C24 -141.1(13) .
O4 Pd2 N4 C24 -0.9(5) .
N3 Pd2 N4 C24 178.5(5) .
Pd1 Pd2 N4 C24 -80.8(4) .
O2 Pd2 N4 C21 33.6(15) .
O4 Pd2 N4 C21 173.8(3) .
N3 Pd2 N4 C21 -6.8(3) .
Pd1 Pd2 N4 C21 93.9(3) .
C5 N1 C1 C2 -0.3(8) .
Pd1 N1 C1 C2 177.1(4) .
N1 C1 C2 C3 -2.0(9) .
C1 C2 C3 C4 2.4(9) .
C2 C3 C4 C5 -0.7(8) .
C2 C3 C4 C6 178.8(5) .
C1 N1 C5 C4 2.1(7) .
Pd1 N1 C5 C4 -175.7(4) .
C1 N1 C5 C9 -176.2(4) .
Pd1 N1 C5 C9 6.0(5) .
C3 C4 C5 N1 -1.6(8) .
C6 C4 C5 N1 178.9(5) .
C3 C4 C5 C9 176.7(5) .
C6 C4 C5 C9 -2.8(7) .
C5 C4 C6 C7 2.9(8) .
C3 C4 C6 C7 -176.6(6) .
C4 C6 C7 C8 0.0(9) .
C6 C7 C8 C9 -3.0(8) .
C6 C7 C8 C10 176.2(6) .
C12 N2 C9 C8 -2.4(7) .
Pd1 N2 C9 C8 175.8(4) .
C12 N2 C9 C5 176.0(4) .
Pd1 N2 C9 C5 -5.9(5) .
C10 C8 C9 N2 2.0(8) .
C7 C8 C9 N2 -178.8(5) .
C10 C8 C9 C5 -176.3(5) .
C7 C8 C9 C5 3.0(7) .
N1 C5 C9 N2 -0.1(6) .
C4 C5 C9 N2 -178.5(4) .
N1 C5 C9 C8 178.3(4) .
C4 C5 C9 C8 -0.1(7) .
C9 C8 C10 C11 0.3(8) .
C7 C8 C10 C11 -178.9(6) .
C8 C10 C11 C12 -2.0(9) .
C9 N2 C12 C11 0.5(7) .
Pd1 N2 C12 C11 -177.3(4) .
C10 C11 C12 N2 1.7(9) .
C17 N3 C13 C14 0.1(8) .
Pd2 N3 C13 C14 -176.5(4) .
N3 C13 C14 C15 0.0(10) .
C13 C14 C15 C16 0.3(10) .
C14 C15 C16 C17 -0.7(9) .
C14 C15 C16 C18 179.4(6) .
C13 N3 C17 C16 -0.5(8) .
Pd2 N3 C17 C16 176.6(4) .
C13 N3 C17 C21 178.3(5) .
Pd2 N3 C17 C21 -4.6(6) .
C15 C16 C17 N3 0.8(8) .
C18 C16 C17 N3 -179.3(5) .
C15 C16 C17 C21 -177.9(5) .
C18 C16 C17 C21 1.9(8) .
C17 C16 C18 C19 -0.4(10) .
C15 C16 C18 C19 179.5(7) .
C16 C18 C19 C20 -1.0(11) .
C18 C19 C20 C22 -177.4(7) .
C18 C19 C20 C21 0.8(10) .
C24 N4 C21 C20 1.5(7) .
Pd2 N4 C21 C20 -173.9(4) .
C24 N4 C21 C17 -178.3(4) .
Pd2 N4 C21 C17 6.3(5) .
C22 C20 C21 N4 -0.7(8) .
C19 C20 C21 N4 -179.0(5) .
C22 C20 C21 C17 179.1(5) .
C19 C20 C21 C17 0.8(8) .
N3 C17 C21 N4 -1.2(7) .
C16 C17 C21 N4 177.7(5) .
N3 C17 C21 C20 179.0(5) .
C16 C17 C21 C20 -2.1(8) .
C21 C20 C22 C23 0.4(9) .
C19 C20 C22 C23 178.6(6) .
C20 C22 C23 C24 -0.9(10) .
C21 N4 C24 C23 -2.1(8) .
Pd2 N4 C24 C23 172.4(4) .
C22 C23 C24 N4 1.8(9) .
Pd1 O1 C25 O2 9.6(8) .
Pd1 O1 C25 C26 -172.1(4) .
Pd2 O2 C25 O1 5.5(8) .
Pd2 O2 C25 C26 -172.7(4) .
Pd1 O3 C27 O4 10.1(7) .
Pd1 O3 C27 C28 -169.2(4) .
Pd2 O4 C27 O3 4.9(8) .
Pd2 O4 C27 C28 -175.9(4) .
N6 Pd3 Pd4 O8 -87.54(18) .
O5 Pd3 Pd4 O8 97.14(18) .
N5 Pd3 Pd4 O8 -170.31(17) .
O7 Pd3 Pd4 O8 4.52(17) .
N6 Pd3 Pd4 O6 -178.63(19) .
O5 Pd3 Pd4 O6 6.04(19) .
N5 Pd3 Pd4 O6 98.60(18) .
O7 Pd3 Pd4 O6 -86.58(18) .
N6 Pd3 Pd4 N7 88.99(18) .
O5 Pd3 Pd4 N7 -86.33(18) .
N5 Pd3 Pd4 N7 6.22(17) .
O7 Pd3 Pd4 N7 -178.95(17) .
N6 Pd3 Pd4 N8 6.88(17) .
O5 Pd3 Pd4 N8 -168.44(17) .
N5 Pd3 Pd4 N8 -75.89(17) .
O7 Pd3 Pd4 N8 98.94(16) .
N6 Pd3 O5 C53 -127.3(17) .
N5 Pd3 O5 C53 -104.8(5) .
O7 Pd3 O5 C53 74.4(5) .
Pd4 Pd3 O5 C53 -8.3(4) .
O8 Pd4 O6 C53 -87.0(5) .
N7 Pd4 O6 C53 92.8(5) .
N8 Pd4 O6 C53 51.1(18) .
Pd3 Pd4 O6 C53 -6.8(5) .
N6 Pd3 O7 C55 97.7(4) .
O5 Pd3 O7 C55 -84.2(4) .
N5 Pd3 O7 C55 86.7(17) .
Pd4 Pd3 O7 C55 -4.6(4) .
O6 Pd4 O8 C55 76.1(5) .
N7 Pd4 O8 C55 -101(3) .
N8 Pd4 O8 C55 -99.6(5) .
Pd3 Pd4 O8 C55 -6.7(4) .
N6 Pd3 N5 C29 177.9(5) .
O5 Pd3 N5 C29 0.0(4) .
O7 Pd3 N5 C29 -170.9(15) .
Pd4 Pd3 N5 C29 -80.2(4) .
N6 Pd3 N5 C33 -5.5(3) .
O5 Pd3 N5 C33 176.5(3) .
O7 Pd3 N5 C33 5.7(19) .
Pd4 Pd3 N5 C33 96.3(3) .
O5 Pd3 N6 C40 -153.0(16) .
N5 Pd3 N6 C40 -175.7(5) .
O7 Pd3 N6 C40 5.3(5) .
Pd4 Pd3 N6 C40 88.9(4) .
O5 Pd3 N6 C37 27(2) .
N5 Pd3 N6 C37 4.2(3) .
O7 Pd3 N6 C37 -174.8(3) .
Pd4 Pd3 N6 C37 -91.1(3) .
O8 Pd4 N7 C41 -177(22) .
O6 Pd4 N7 C41 6.2(5) .
N8 Pd4 N7 C41 -178.2(5) .
Pd3 Pd4 N7 C41 89.6(5) .
O8 Pd4 N7 C45 9(3) .
O6 Pd4 N7 C45 -168.7(3) .
N8 Pd4 N7 C45 7.0(3) .
Pd3 Pd4 N7 C45 -85.3(3) .
O8 Pd4 N8 C52 0.1(5) .
O6 Pd4 N8 C52 -137.8(15) .
N7 Pd4 N8 C52 -180.0(5) .
Pd3 Pd4 N8 C52 -80.4(5) .
O8 Pd4 N8 C49 173.0(3) .
O6 Pd4 N8 C49 35.1(17) .
N7 Pd4 N8 C49 -7.1(3) .
Pd3 Pd4 N8 C49 92.5(3) .
C33 N5 C29 C30 -1.3(7) .
Pd3 N5 C29 C30 175.1(4) .
N5 C29 C30 C31 0.3(8) .
C29 C30 C31 C32 1.4(8) .
C30 C31 C32 C33 -1.8(7) .
C30 C31 C32 C34 177.5(5) .
C29 N5 C33 C32 0.8(7) .
Pd3 N5 C33 C32 -176.2(4) .
C29 N5 C33 C37 -177.2(4) .
Pd3 N5 C33 C37 5.8(5) .
C31 C32 C33 N5 0.8(7) .
C34 C32 C33 N5 -178.6(4) .
C31 C32 C33 C37 178.7(4) .
C34 C32 C33 C37 -0.7(7) .
C33 C32 C34 C35 1.5(8) .
C31 C32 C34 C35 -177.8(5) .
C32 C34 C35 C36 -0.6(8) .
C34 C35 C36 C37 -1.1(8) .
C34 C35 C36 C38 177.0(5) .
C40 N6 C37 C36 -1.8(7) .
Pd3 N6 C37 C36 178.3(4) .
C40 N6 C37 C33 177.6(4) .
Pd3 N6 C37 C33 -2.4(5) .
C38 C36 C37 N6 3.0(7) .
C35 C36 C37 N6 -178.8(4) .
C38 C36 C37 C33 -176.3(5) .
C35 C36 C37 C33 1.9(7) .
N5 C33 C37 N6 -2.3(6) .
C32 C33 C37 N6 179.6(4) .
N5 C33 C37 C36 177.0(4) .
C32 C33 C37 C36 -1.0(7) .
C37 C36 C38 C39 -1.7(8) .
C35 C36 C38 C39 -179.9(5) .
C36 C38 C39 C40 -0.6(9) .
C37 N6 C40 C39 -0.8(8) .
Pd3 N6 C40 C39 179.2(4) .
C38 C39 C40 N6 2.0(9) .
C45 N7 C41 C42 -1.2(8) .
Pd4 N7 C41 C42 -175.7(4) .
N7 C41 C42 C43 2.4(9) .
C41 C42 C43 C44 -1.8(9) .
C42 C43 C44 C45 0.2(8) .
C42 C43 C44 C46 179.8(6) .
C41 N7 C45 C44 -0.5(7) .
Pd4 N7 C45 C44 174.9(4) .
C41 N7 C45 C49 178.7(5) .
Pd4 N7 C45 C49 -5.9(5) .
C43 C44 C45 N7 1.0(7) .
C46 C44 C45 N7 -178.7(5) .
C43 C44 C45 C49 -178.2(5) .
C46 C44 C45 C49 2.2(7) .
C45 C44 C46 C47 -1.2(8) .
C43 C44 C46 C47 179.1(6) .
C44 C46 C47 C48 0.2(9) .
C46 C47 C48 C49 -0.2(8) .
C46 C47 C48 C50 -178.3(6) .
C52 N8 C49 C48 1.1(8) .
Pd4 N8 C49 C48 -172.7(4) .
C52 N8 C49 C45 179.8(5) .
Pd4 N8 C49 C45 6.0(5) .
C50 C48 C49 N8 -2.1(8) .
C47 C48 C49 N8 179.7(5) .
C50 C48 C49 C45 179.4(5) .
C47 C48 C49 C45 1.1(8) .
N7 C45 C49 N8 -0.1(7) .
C44 C45 C49 N8 179.2(4) .
N7 C45 C49 C48 178.6(5) .
C44 C45 C49 C48 -2.2(7) .
C49 C48 C50 C51 1.8(9) .
C47 C48 C50 C51 179.9(6) .
C48 C50 C51 C52 -0.7(11) .
C49 N8 C52 C51 0.1(9) .
Pd4 N8 C52 C51 172.7(5) .
C50 C51 C52 N8 -0.3(11) .
Pd4 O6 C53 O5 3.3(9) .
Pd4 O6 C53 C54 -175.0(4) .
Pd3 O5 C53 O6 6.1(8) .
Pd3 O5 C53 C54 -175.6(4) .
Pd4 O8 C55 O7 5.6(8) .
Pd4 O8 C55 C56 -175.0(4) .
Pd3 O7 C55 O8 1.5(7) .
Pd3 O7 C55 C56 -178.0(3) .
O11 S1 C57 F2 -50.0(5) .
O10 S1 C57 F2 -172.3(5) .
O9 S1 C57 F2 69.0(5) .
O11 S1 C57 F3 -175.5(5) .
O10 S1 C57 F3 62.2(5) .
O9 S1 C57 F3 -56.4(5) .
O11 S1 C57 F1 66.1(5) .
O10 S1 C57 F1 -56.2(5) .
O9 S1 C57 F1 -174.9(4) .
O14 S2 C58 F5 177.1(5) .
O12 S2 C58 F5 55.5(6) .
O13 S2 C58 F5 -63.7(5) .
O14 S2 C58 F6 55.6(6) .
O12 S2 C58 F6 -66.0(6) .
O13 S2 C58 F6 174.8(5) .
O14 S2 C58 F4 -64.2(6) .
O12 S2 C58 F4 174.2(5) .
O13 S2 C58 F4 55.1(6) .
O15 S3 C59 F9 -178.8(4) .
O17 S3 C59 F9 60.2(5) .
O16 S3 C59 F9 -60.4(5) .
O15 S3 C59 F7 63.4(5) .
O17 S3 C59 F7 -57.7(5) .
O16 S3 C59 F7 -178.2(4) .
O15 S3 C59 F8 -57.7(5) .
O17 S3 C59 F8 -178.8(4) .
O16 S3 C59 F8 60.7(5) .
O18 S4 C60 F10 -61.8(6) .
O19 S4 C60 F10 180.0(5) .
O20 S4 C60 F10 59.9(6) .
O18 S4 C60 F11 58.9(6) .
O19 S4 C60 F11 -59.4(5) .
O20 S4 C60 F11 -179.4(5) .
O18 S4 C60 F12 179.1(5) .
O19 S4 C60 F12 60.9(5) .
O20 S4 C60 F12 -59.2(5) .
